data_7117241
loop_
_publ_author_name
'Christopher J. Adams'
'Matteo Lusi'
'Emily M. Mutambi'
'A. Guy Orpen'

_publ_section_title
;
 Two-step solid-state synthesis of PEPPSI-type compounds
;
_journal_name_full Chem.Commun.
_journal_page_first 9632
_journal_paper_doi 10.1039/C5cc02924D
_journal_volume 51
_journal_year 2015
_chemical_formula_moiety 'C21 H25 N2, C5 H5 Cl3 N Pt'
_chemical_formula_sum 'C26 H30 Cl3 N3 Pt'
_chemical_formula_weight 685.97
_chemical_name_systematic
; 
 ? 
;
_space_group_IT_number 18
_symmetry_cell_setting orthorhombic
_symmetry_space_group_name_Hall 'P 2 2ab'
_symmetry_space_group_name_H-M 'P 21 21 2'
_atom_sites_solution_hydrogens geom
_atom_sites_solution_primary direct
_atom_sites_solution_secondary difmap
_audit_creation_method SHELXL-97
_audit_update_record
;
2015-04-08 deposited with the CCDC.
2015-05-06 downloaded from the CCDC.
;
_cell_angle_alpha 90.00
_cell_angle_beta 90.00
_cell_angle_gamma 90.00
_cell_formula_units_Z 8
_cell_length_a 35.0384(12)
_cell_length_b 9.1217(3)
_cell_length_c 16.6331(6)
_cell_measurement_reflns_used 9154
_cell_measurement_temperature 100(2)
_cell_measurement_theta_max 23.86
_cell_measurement_theta_min 2.45
_cell_volume 5316.1(3)
_computing_cell_refinement 'Bruker SMART'
_computing_data_collection 'Bruker SMART'
_computing_data_reduction 'Bruker SAINT'
_computing_molecular_graphics 'Bruker SHELXTL'
_computing_publication_material 'Bruker SHELXTL'
_computing_structure_refinement 'Bruker SHELXTL'
_computing_structure_solution 'Bruker SHELXTL'
_diffrn_ambient_temperature 100(2)
_diffrn_detector_area_resol_mean 9.091
_diffrn_measured_fraction_theta_full 0.995
_diffrn_measured_fraction_theta_max 0.995
_diffrn_measurement_device_type 'CCD area detector'
_diffrn_measurement_method 'phi and omega scans'
_diffrn_radiation_monochromator graphite
_diffrn_radiation_source 'sealed tube'
_diffrn_radiation_type MoK\a
_diffrn_radiation_wavelength 0.71073
_diffrn_reflns_av_R_equivalents 0.0735
_diffrn_reflns_av_sigmaI/netI 0.0562
_diffrn_reflns_limit_h_max 45
_diffrn_reflns_limit_h_min -44
_diffrn_reflns_limit_k_max 8
_diffrn_reflns_limit_k_min -11
_diffrn_reflns_limit_l_max 21
_diffrn_reflns_limit_l_min -21
_diffrn_reflns_number 57383
_diffrn_reflns_theta_full 27.55
_diffrn_reflns_theta_max 27.55
_diffrn_reflns_theta_min 2.13
_exptl_absorpt_coefficient_mu 5.600
_exptl_absorpt_correction_T_max 0.320
_exptl_absorpt_correction_T_min 0.165
_exptl_absorpt_correction_type multi-scan
_exptl_absorpt_process_details sadabs
_exptl_crystal_colour colourless
_exptl_crystal_density_diffrn 1.714
_exptl_crystal_density_meas ?
_exptl_crystal_density_method 'not measured'
_exptl_crystal_description block
_exptl_crystal_F_000 2688
_exptl_crystal_size_max 0.35
_exptl_crystal_size_mid 0.28
_exptl_crystal_size_min 0.21
_refine_diff_density_max 3.481
_refine_diff_density_min -1.792
_refine_diff_density_rms 0.189
_refine_ls_abs_structure_details 'Flack H D (1983), Acta Cryst. A39, 876-881'
_refine_ls_abs_structure_Flack 0.475(8)
_refine_ls_extinction_method none
_refine_ls_goodness_of_fit_ref 1.055
_refine_ls_hydrogen_treatment constr
_refine_ls_matrix_type full
_refine_ls_number_parameters 608
_refine_ls_number_reflns 12206
_refine_ls_number_restraints 0
_refine_ls_restrained_S_all 1.055
_refine_ls_R_factor_all 0.0576
_refine_ls_R_factor_gt 0.0457
_refine_ls_shift/su_max 0.001
_refine_ls_shift/su_mean 0.000
_refine_ls_structure_factor_coef Fsqd
_refine_ls_weighting_details 'calc w=1/[\s^2^(Fo^2^)+(0.0607P)^2^+0.0000P] where P=(Fo^2^+2Fc^2^)/3'
_refine_ls_weighting_scheme calc
_refine_ls_wR_factor_gt 0.1018
_refine_ls_wR_factor_ref 0.1076
_reflns_number_gt 10610
_reflns_number_total 12206
_reflns_threshold_expression >2sigma(I)
_cod_data_source_file c5cc02924d2.cif
_cod_data_source_block 4b
_cod_depositor_comments
;
The following automatic conversions were performed:

'_exptl_crystal_density_meas' value 'not measured' was changed to '?'
- the value is perceived as not measured.

Automatic conversion script
Id: cif_fix_values 3392 2015-05-12 13:50:21Z andrius 
;
_cod_database_code 7117241

loop_
_symmetry_equiv_pos_as_xyz
'x, y, z'
'-x, -y, z'
'-x+1/2, y+1/2, -z'
'x+1/2, -y+1/2, -z'

loop_
_atom_site_label
_atom_site_type_symbol
_atom_site_fract_x
_atom_site_fract_y
_atom_site_fract_z
_atom_site_U_iso_or_equiv
_atom_site_adp_type
_atom_site_occupancy
_atom_site_symmetry_multiplicity
_atom_site_calc_flag
_atom_site_refinement_flags
_atom_site_disorder_assembly
_atom_site_disorder_group
Pt1 Pt 0.357490(8) 0.42159(3) 0.105988(16) 0.02729(8) Uani 1 1 d . . .
Pt2 Pt 0.362898(8) 0.04145(3) 0.617631(17) 0.02964(8) Uani 1 1 d . . .
Cl1 Cl 0.29760(6) 0.3937(3) 0.05158(13) 0.0479(6) Uani 1 1 d . . .
Cl2 Cl 0.38094(6) 0.4860(3) -0.01794(11) 0.0417(5) Uani 1 1 d . . .
Cl3 Cl 0.41856(5) 0.4433(3) 0.15496(11) 0.0387(5) Uani 1 1 d . . .
Cl4 Cl 0.30445(6) -0.0135(3) 0.56428(13) 0.0566(7) Uani 1 1 d . . .
Cl5 Cl 0.39119(6) 0.0078(3) 0.49430(12) 0.0435(5) Uani 1 1 d . . .
Cl6 Cl 0.42210(6) 0.0944(3) 0.66993(13) 0.0559(7) Uani 1 1 d . . .
N1 N 0.33783(18) 0.3656(8) 0.2167(4) 0.0321(15) Uani 1 1 d . . .
N2 N 0.33982(17) 0.0733(8) 0.7281(4) 0.0299(14) Uani 1 1 d . . .
N3 N 0.37163(17) 0.5588(7) 0.6053(4) 0.0319(14) Uani 1 1 d . . .
N4 N 0.42121(19) 0.5879(8) 0.5319(4) 0.0314(15) Uani 1 1 d . . .
N5 N 0.37310(17) 0.8956(7) 0.1140(4) 0.0270(13) Uani 1 1 d . . .
N6 N 0.42210(18) 0.8964(7) 0.0375(4) 0.0282(14) Uani 1 1 d . . .
C1 C 0.3034(3) 0.4151(11) 0.2443(5) 0.046(2) Uani 1 1 d . . .
H1 H 0.2882 0.4767 0.2111 0.055 Uiso 1 1 calc R . .
C2 C 0.2905(3) 0.3766(13) 0.3195(6) 0.060(3) Uani 1 1 d . . .
H2 H 0.2670 0.4152 0.3383 0.072 Uiso 1 1 calc R . .
C3 C 0.3111(3) 0.2832(12) 0.3682(5) 0.051(3) Uani 1 1 d . . .
H3 H 0.3016 0.2549 0.4194 0.062 Uiso 1 1 calc R . .
C4 C 0.3453(3) 0.2326(11) 0.3412(5) 0.045(2) Uani 1 1 d . . .
H4 H 0.3603 0.1689 0.3734 0.054 Uiso 1 1 calc R . .
C5 C 0.3578(3) 0.2763(10) 0.2650(5) 0.040(2) Uani 1 1 d . . .
H5 H 0.3818 0.2409 0.2466 0.048 Uiso 1 1 calc R . .
C6 C 0.3485(2) 0.1903(10) 0.7723(5) 0.0346(19) Uani 1 1 d . . .
H6 H 0.3653 0.2616 0.7504 0.042 Uiso 1 1 calc R . .
C7 C 0.3339(3) 0.2125(10) 0.8497(5) 0.038(2) Uani 1 1 d . . .
H7 H 0.3413 0.2962 0.8800 0.045 Uiso 1 1 calc R . .
C8 C 0.3091(2) 0.1129(11) 0.8811(6) 0.045(2) Uani 1 1 d . . .
H8 H 0.2988 0.1256 0.9335 0.054 Uiso 1 1 calc R . .
C9 C 0.2992(3) -0.0079(11) 0.8347(5) 0.047(2) Uani 1 1 d . . .
H9 H 0.2816 -0.0787 0.8544 0.056 Uiso 1 1 calc R . .
C10 C 0.3151(2) -0.0231(11) 0.7603(5) 0.039(2) Uani 1 1 d . . .
H10 H 0.3083 -0.1067 0.7294 0.046 Uiso 1 1 calc R . .
C11 C 0.3943(2) 0.6595(9) 0.5723(4) 0.0290(17) Uani 1 1 d . . .
H11 H 0.3918 0.7629 0.5769 0.035 Uiso 1 1 calc R . .
C12 C 0.3845(3) 0.4230(10) 0.5869(5) 0.045(2) Uani 1 1 d . . .
H12 H 0.3736 0.3326 0.6035 0.054 Uiso 1 1 calc R . .
C13 C 0.4156(3) 0.4397(11) 0.5412(5) 0.045(2) Uani 1 1 d . . .
H13 H 0.4308 0.3635 0.5192 0.055 Uiso 1 1 calc R . .
C14 C 0.3416(2) 0.5835(10) 0.6660(5) 0.0331(17) Uani 1 1 d . . .
C15 C 0.3533(3) 0.5978(10) 0.7459(5) 0.039(2) Uani 1 1 d . . .
C16 C 0.3249(3) 0.6061(10) 0.8048(5) 0.043(2) Uani 1 1 d . . .
H16 H 0.3318 0.6133 0.8598 0.052 Uiso 1 1 calc R . .
C17 C 0.2858(3) 0.6037(11) 0.7830(5) 0.044(2) Uani 1 1 d . . .
C18 C 0.2768(2) 0.5933(13) 0.7034(6) 0.052(3) Uani 1 1 d . . .
H18 H 0.2505 0.5937 0.6889 0.063 Uiso 1 1 calc R . .
C19 C 0.3040(3) 0.5822(13) 0.6415(6) 0.050(2) Uani 1 1 d . . .
C20 C 0.3947(3) 0.5960(13) 0.7691(5) 0.052(3) Uani 1 1 d . . .
H20A H 0.4074 0.6825 0.7466 0.078 Uiso 1 1 calc R . .
H20B H 0.4068 0.5070 0.7479 0.078 Uiso 1 1 calc R . .
H20C H 0.3970 0.5974 0.8278 0.078 Uiso 1 1 calc R . .
C21 C 0.2565(3) 0.6058(14) 0.8492(7) 0.063(3) Uani 1 1 d . . .
H21A H 0.2624 0.5286 0.8883 0.095 Uiso 1 1 calc R . .
H21B H 0.2311 0.5888 0.8264 0.095 Uiso 1 1 calc R . .
H21C H 0.2570 0.7014 0.8761 0.095 Uiso 1 1 calc R . .
C22 C 0.2935(3) 0.5752(16) 0.5541(5) 0.065(3) Uani 1 1 d . . .
H22A H 0.3054 0.4887 0.5296 0.097 Uiso 1 1 calc R . .
H22B H 0.3026 0.6637 0.5268 0.097 Uiso 1 1 calc R . .
H22C H 0.2657 0.5685 0.5487 0.097 Uiso 1 1 calc R . .
C23 C 0.4509(2) 0.6552(9) 0.4834(5) 0.0289(17) Uani 1 1 d . . .
C24 C 0.4794(2) 0.7363(10) 0.5214(5) 0.0344(19) Uani 1 1 d . . .
C25 C 0.5070(2) 0.7987(11) 0.4719(5) 0.040(2) Uani 1 1 d . . .
H25 H 0.5263 0.8577 0.4954 0.048 Uiso 1 1 calc R . .
C26 C 0.5070(2) 0.7776(9) 0.3900(5) 0.0365(18) Uani 1 1 d . . .
C27 C 0.4782(2) 0.6924(11) 0.3551(5) 0.037(2) Uani 1 1 d . . .
H27 H 0.4782 0.6762 0.2987 0.045 Uiso 1 1 calc R . .
C28 C 0.4498(2) 0.6319(9) 0.4017(5) 0.0331(18) Uani 1 1 d . . .
C29 C 0.4798(3) 0.7603(13) 0.6113(5) 0.056(3) Uani 1 1 d . . .
H29A H 0.4570 0.8156 0.6271 0.085 Uiso 1 1 calc R . .
H29B H 0.5027 0.8155 0.6263 0.085 Uiso 1 1 calc R . .
H29C H 0.4799 0.6652 0.6388 0.085 Uiso 1 1 calc R . .
C30 C 0.4180(3) 0.5442(12) 0.3627(5) 0.054(3) Uani 1 1 d . . .
H30A H 0.4183 0.4438 0.3837 0.081 Uiso 1 1 calc R . .
H30B H 0.4219 0.5421 0.3044 0.081 Uiso 1 1 calc R . .
H30C H 0.3934 0.5900 0.3749 0.081 Uiso 1 1 calc R . .
C31 C 0.5380(2) 0.8465(12) 0.3379(6) 0.048(2) Uani 1 1 d . . .
H31A H 0.5617 0.8544 0.3690 0.072 Uiso 1 1 calc R . .
H31B H 0.5299 0.9445 0.3208 0.072 Uiso 1 1 calc R . .
H31C H 0.5424 0.7850 0.2905 0.072 Uiso 1 1 calc R . .
C32 C 0.3992(2) 0.8106(9) 0.0797(4) 0.0278(16) Uani 1 1 d . . .
H32 H 0.4010 0.7071 0.0846 0.033 Uiso 1 1 calc R . .
C33 C 0.3795(2) 1.0373(10) 0.0931(5) 0.039(2) Uani 1 1 d . . .
H33 H 0.3651 1.1202 0.1098 0.047 Uiso 1 1 calc R . .
C34 C 0.4103(2) 1.0377(11) 0.0440(5) 0.041(2) Uani 1 1 d . . .
H34 H 0.4215 1.1208 0.0190 0.049 Uiso 1 1 calc R . .
C35 C 0.34466(19) 0.8493(9) 0.1727(5) 0.0258(16) Uani 1 1 d . . .
C36 C 0.3552(3) 0.8515(9) 0.2538(5) 0.0364(19) Uani 1 1 d . . .
C37 C 0.3277(3) 0.8216(10) 0.3104(5) 0.042(2) Uani 1 1 d . . .
H37 H 0.3342 0.8242 0.3658 0.050 Uiso 1 1 calc R . .
C38 C 0.2896(3) 0.7869(12) 0.2872(6) 0.047(2) Uani 1 1 d . . .
C39 C 0.2817(2) 0.7797(12) 0.2077(6) 0.050(3) Uani 1 1 d . . .
H39 H 0.2566 0.7521 0.1919 0.060 Uiso 1 1 calc R . .
C40 C 0.3083(2) 0.8107(11) 0.1472(5) 0.040(2) Uani 1 1 d . . .
C41 C 0.3957(3) 0.8905(11) 0.2774(5) 0.047(2) Uani 1 1 d . . .
H41A H 0.3976 0.8955 0.3361 0.071 Uiso 1 1 calc R . .
H41B H 0.4025 0.9858 0.2542 0.071 Uiso 1 1 calc R . .
H41C H 0.4132 0.8154 0.2571 0.071 Uiso 1 1 calc R . .
C42 C 0.2609(3) 0.7528(13) 0.3510(7) 0.068(3) Uani 1 1 d . . .
H42A H 0.2658 0.6547 0.3728 0.102 Uiso 1 1 calc R . .
H42B H 0.2352 0.7559 0.3278 0.102 Uiso 1 1 calc R . .
H42C H 0.2628 0.8254 0.3943 0.102 Uiso 1 1 calc R . .
C43 C 0.2988(3) 0.8070(12) 0.0600(5) 0.049(2) Uani 1 1 d . . .
H43A H 0.3069 0.7130 0.0371 0.073 Uiso 1 1 calc R . .
H43B H 0.3120 0.8872 0.0324 0.073 Uiso 1 1 calc R . .
H43C H 0.2712 0.8183 0.0531 0.073 Uiso 1 1 calc R . .
C44 C 0.4533(2) 0.8406(10) -0.0117(5) 0.0318(18) Uani 1 1 d . . .
C45 C 0.4838(2) 0.7721(9) 0.0253(5) 0.0323(18) Uani 1 1 d . . .
C46 C 0.5116(2) 0.7145(10) -0.0256(5) 0.0354(19) Uani 1 1 d . . .
H46 H 0.5329 0.6656 -0.0022 0.042 Uiso 1 1 calc R . .
C47 C 0.5100(2) 0.7246(10) -0.1076(5) 0.042(2) Uani 1 1 d . . .
C48 C 0.4796(2) 0.8011(11) -0.1419(5) 0.040(2) Uani 1 1 d . . .
H48 H 0.4789 0.8145 -0.1985 0.048 Uiso 1 1 calc R . .
C49 C 0.4500(2) 0.8586(10) -0.0945(5) 0.040(2) Uani 1 1 d . . .
C50 C 0.4874(2) 0.7577(11) 0.1150(5) 0.048(2) Uani 1 1 d . . .
H50A H 0.4711 0.6771 0.1337 0.072 Uiso 1 1 calc R . .
H50B H 0.4793 0.8493 0.1406 0.072 Uiso 1 1 calc R . .
H50C H 0.5140 0.7373 0.1291 0.072 Uiso 1 1 calc R . .
C51 C 0.5401(3) 0.6560(13) -0.1606(6) 0.054(3) Uani 1 1 d . . .
H51A H 0.5338 0.5528 -0.1700 0.081 Uiso 1 1 calc R . .
H51B H 0.5650 0.6626 -0.1340 0.081 Uiso 1 1 calc R . .
H51C H 0.5411 0.7081 -0.2121 0.081 Uiso 1 1 calc R . .
C52 C 0.4165(3) 0.9350(14) -0.1326(5) 0.066(3) Uani 1 1 d . . .
H52A H 0.4188 0.9304 -0.1913 0.099 Uiso 1 1 calc R . .
H52B H 0.4160 1.0377 -0.1154 0.099 Uiso 1 1 calc R . .
H52C H 0.3928 0.8866 -0.1160 0.099 Uiso 1 1 calc R . .

loop_
_atom_site_aniso_label
_atom_site_aniso_U_11
_atom_site_aniso_U_22
_atom_site_aniso_U_33
_atom_site_aniso_U_23
_atom_site_aniso_U_13
_atom_site_aniso_U_12
Pt1 0.03296(14) 0.02613(15) 0.02277(12) -0.00035(11) -0.00161(11) 0.00046(11)
Pt2 0.03089(14) 0.02830(16) 0.02972(14) 0.00365(12) 0.00377(12) 0.00169(12)
Cl1 0.0364(11) 0.0709(18) 0.0364(11) 0.0093(11) -0.0100(9) -0.0095(11)
Cl2 0.0531(12) 0.0496(14) 0.0224(9) -0.0009(9) -0.0016(8) -0.0123(11)
Cl3 0.0294(9) 0.0589(15) 0.0279(9) -0.0001(10) -0.0006(7) 0.0002(10)
Cl4 0.0380(11) 0.092(2) 0.0402(11) -0.0241(13) -0.0017(9) -0.0122(12)
Cl5 0.0478(12) 0.0508(14) 0.0318(10) 0.0105(9) 0.0096(9) 0.0114(10)
Cl6 0.0260(10) 0.104(2) 0.0381(11) 0.0180(13) -0.0001(8) -0.0013(12)
N1 0.030(3) 0.037(4) 0.029(3) 0.002(3) -0.004(3) -0.008(3)
N2 0.026(3) 0.038(4) 0.026(3) -0.003(3) 0.000(2) 0.000(3)
N3 0.037(3) 0.029(4) 0.030(3) 0.008(3) 0.006(3) -0.002(3)
N4 0.036(3) 0.027(4) 0.031(3) 0.000(3) 0.010(3) -0.001(3)
N5 0.034(3) 0.024(3) 0.023(3) -0.003(3) 0.006(3) 0.001(2)
N6 0.035(3) 0.025(4) 0.025(3) 0.002(3) 0.001(3) 0.002(3)
C1 0.053(5) 0.046(6) 0.038(5) 0.007(4) 0.003(4) 0.012(5)
C2 0.051(6) 0.079(9) 0.050(6) -0.008(5) 0.023(5) 0.007(5)
C3 0.053(6) 0.074(7) 0.027(4) 0.000(5) 0.000(4) -0.014(5)
C4 0.054(6) 0.047(6) 0.033(4) 0.016(4) -0.011(4) -0.008(4)
C5 0.036(5) 0.046(5) 0.038(4) 0.012(4) -0.011(4) -0.007(4)
C6 0.034(4) 0.033(5) 0.036(4) 0.000(4) -0.007(3) 0.002(4)
C7 0.048(5) 0.035(5) 0.030(4) -0.003(4) -0.013(4) 0.002(4)
C8 0.043(5) 0.056(6) 0.037(5) 0.006(4) 0.002(4) 0.010(4)
C9 0.045(5) 0.055(6) 0.041(5) -0.006(4) 0.010(4) -0.008(4)
C10 0.041(5) 0.042(6) 0.032(4) -0.006(4) 0.003(3) -0.007(4)
C11 0.037(4) 0.025(4) 0.025(4) -0.003(3) 0.008(3) 0.006(3)
C12 0.070(6) 0.023(5) 0.042(5) 0.006(4) 0.024(4) -0.007(4)
C13 0.055(6) 0.033(6) 0.048(5) 0.003(4) 0.020(4) 0.013(4)
C14 0.029(4) 0.033(5) 0.037(4) 0.007(4) 0.005(3) 0.000(3)
C15 0.050(5) 0.034(5) 0.033(4) 0.011(3) 0.006(4) 0.005(4)
C16 0.067(6) 0.036(5) 0.027(4) 0.006(4) 0.014(4) 0.005(4)
C17 0.049(5) 0.043(6) 0.040(5) -0.003(4) 0.018(4) -0.003(4)
C18 0.027(4) 0.069(7) 0.062(6) 0.006(6) 0.000(4) -0.003(5)
C19 0.048(5) 0.059(7) 0.045(5) 0.004(5) 0.001(4) -0.001(5)
C20 0.048(5) 0.071(8) 0.036(5) 0.019(5) -0.006(4) 0.009(5)
C21 0.058(6) 0.063(8) 0.068(7) -0.012(6) 0.035(5) -0.011(5)
C22 0.045(5) 0.107(11) 0.043(5) -0.005(6) -0.014(4) -0.004(7)
C23 0.025(4) 0.026(4) 0.036(4) 0.010(3) 0.008(3) 0.006(3)
C24 0.025(4) 0.041(5) 0.037(4) -0.001(4) 0.002(3) 0.003(4)
C25 0.024(4) 0.050(6) 0.045(5) -0.005(4) 0.000(3) 0.001(4)
C26 0.027(4) 0.038(5) 0.044(4) 0.000(4) 0.005(4) 0.003(3)
C27 0.031(4) 0.054(6) 0.028(4) 0.006(4) 0.004(3) 0.008(4)
C28 0.037(4) 0.036(5) 0.027(4) -0.003(3) 0.005(3) 0.001(3)
C29 0.044(5) 0.096(9) 0.029(4) -0.001(5) -0.004(4) -0.010(5)
C30 0.072(6) 0.063(7) 0.028(4) -0.020(4) 0.006(4) -0.027(6)
C31 0.033(5) 0.068(7) 0.044(5) 0.012(5) 0.009(4) -0.002(5)
C32 0.025(4) 0.022(4) 0.036(4) -0.002(3) -0.005(3) 0.001(3)
C33 0.046(5) 0.029(5) 0.042(5) -0.005(4) 0.010(4) 0.008(4)
C34 0.045(5) 0.031(5) 0.048(5) 0.001(4) 0.007(4) 0.000(4)
C35 0.018(3) 0.026(4) 0.033(4) -0.002(3) 0.003(3) 0.001(3)
C36 0.045(5) 0.028(4) 0.036(4) -0.002(3) 0.001(4) 0.007(4)
C37 0.053(6) 0.037(5) 0.036(5) 0.001(4) 0.003(4) 0.001(4)
C38 0.039(5) 0.050(6) 0.051(6) 0.000(5) 0.010(4) 0.006(4)
C39 0.019(4) 0.059(7) 0.073(7) 0.009(5) 0.000(4) 0.001(4)
C40 0.035(5) 0.041(6) 0.045(5) 0.004(4) -0.004(4) 0.010(4)
C41 0.056(6) 0.049(6) 0.037(5) 0.003(4) -0.015(4) -0.008(5)
C42 0.062(7) 0.070(9) 0.072(8) 0.014(6) 0.027(6) 0.007(6)
C43 0.050(6) 0.054(7) 0.043(5) -0.003(5) -0.013(4) -0.003(5)
C44 0.031(4) 0.036(5) 0.029(4) 0.003(3) 0.005(3) -0.005(4)
C45 0.022(4) 0.036(5) 0.039(4) -0.002(4) 0.005(3) -0.005(3)
C46 0.026(4) 0.035(5) 0.045(5) 0.003(4) -0.001(3) -0.007(4)
C47 0.034(4) 0.049(5) 0.042(5) -0.011(5) 0.009(4) -0.006(4)
C48 0.044(5) 0.053(6) 0.024(4) 0.003(4) 0.005(3) -0.004(4)
C49 0.041(5) 0.045(6) 0.034(4) 0.011(4) 0.004(4) -0.003(4)
C50 0.030(4) 0.076(7) 0.038(5) 0.004(5) -0.004(4) 0.007(4)
C51 0.041(5) 0.068(8) 0.053(6) -0.008(5) 0.021(4) 0.005(5)
C52 0.083(7) 0.079(9) 0.036(5) 0.009(5) -0.005(5) 0.016(7)

loop_
_atom_type_symbol
_atom_type_description
_atom_type_scat_dispersion_real
_atom_type_scat_dispersion_imag
_atom_type_scat_source
C C 0.0033 0.0016 'International Tables Vol C Tables 4.2.6.8 and 6.1.1.4'
H H 0.0000 0.0000 'International Tables Vol C Tables 4.2.6.8 and 6.1.1.4'
N N 0.0061 0.0033 'International Tables Vol C Tables 4.2.6.8 and 6.1.1.4'
Cl Cl 0.1484 0.1585 'International Tables Vol C Tables 4.2.6.8 and 6.1.1.4'
Pt Pt -1.7033 8.3905 'International Tables Vol C Tables 4.2.6.8 and 6.1.1.4'

loop_
_geom_angle_atom_site_label_1
_geom_angle_atom_site_label_2
_geom_angle_atom_site_label_3
_geom_angle
_geom_angle_site_symmetry_1
_geom_angle_site_symmetry_3
N1 Pt1 Cl2 178.78(19) . .
N1 Pt1 Cl3 90.92(18) . .
Cl2 Pt1 Cl3 87.87(7) . .
N1 Pt1 Cl1 91.13(19) . .
Cl2 Pt1 Cl1 90.09(8) . .
Cl3 Pt1 Cl1 177.15(8) . .
N2 Pt2 Cl4 91.47(18) . .
N2 Pt2 Cl5 177.92(18) . .
Cl4 Pt2 Cl5 90.61(8) . .
N2 Pt2 Cl6 89.26(18) . .
Cl4 Pt2 Cl6 179.15(10) . .
Cl5 Pt2 Cl6 88.67(8) . .
C5 N1 C1 117.4(7) . .
C5 N1 Pt1 121.2(6) . .
C1 N1 Pt1 121.3(6) . .
C6 N2 C10 116.8(7) . .
C6 N2 Pt2 121.6(6) . .
C10 N2 Pt2 121.6(6) . .
C11 N3 C12 109.8(6) . .
C11 N3 C14 127.0(7) . .
C12 N3 C14 122.2(6) . .
C11 N4 C13 108.9(7) . .
C11 N4 C23 125.5(7) . .
C13 N4 C23 125.6(7) . .
C32 N5 C33 109.5(6) . .
C32 N5 C35 126.1(7) . .
C33 N5 C35 124.0(6) . .
C32 N6 C34 109.5(7) . .
C32 N6 C44 123.2(7) . .
C34 N6 C44 127.2(7) . .
N1 C1 C2 120.7(9) . .
N1 C1 H1 119.7 . .
C2 C1 H1 119.7 . .
C1 C2 C3 121.3(9) . .
C1 C2 H2 119.3 . .
C3 C2 H2 119.3 . .
C4 C3 C2 118.4(9) . .
C4 C3 H3 120.8 . .
C2 C3 H3 120.8 . .
C3 C4 C5 118.7(9) . .
C3 C4 H4 120.7 . .
C5 C4 H4 120.7 . .
N1 C5 C4 123.4(9) . .
N1 C5 H5 118.3 . .
C4 C5 H5 118.3 . .
N2 C6 C7 122.7(8) . .
N2 C6 H6 118.7 . .
C7 C6 H6 118.6 . .
C8 C7 C6 119.3(8) . .
C8 C7 H7 120.4 . .
C6 C7 H7 120.4 . .
C7 C8 C9 118.4(8) . .
C7 C8 H8 120.8 . .
C9 C8 H8 120.8 . .
C10 C9 C8 118.9(9) . .
C10 C9 H9 120.6 . .
C8 C9 H9 120.6 . .
N2 C10 C9 123.9(8) . .
N2 C10 H10 118.1 . .
C9 C10 H10 118.1 . .
N4 C11 N3 107.0(7) . .
N4 C11 H11 126.5 . .
N3 C11 H11 126.5 . .
C13 C12 N3 107.2(8) . .
C13 C12 H12 126.4 . .
N3 C12 H12 126.4 . .
C12 C13 N4 107.1(8) . .
C12 C13 H13 126.5 . .
N4 C13 H13 126.5 . .
C19 C14 C15 124.2(8) . .
C19 C14 N3 118.6(8) . .
C15 C14 N3 117.1(7) . .
C14 C15 C16 117.5(8) . .
C14 C15 C20 121.8(7) . .
C16 C15 C20 120.6(8) . .
C15 C16 C17 120.5(8) . .
C15 C16 H16 119.8 . .
C17 C16 H16 119.8 . .
C18 C17 C16 118.3(8) . .
C18 C17 C21 123.5(9) . .
C16 C17 C21 118.1(9) . .
C17 C18 C19 123.9(9) . .
C17 C18 H18 118.1 . .
C19 C18 H18 118.1 . .
C14 C19 C18 115.5(8) . .
C14 C19 C22 121.3(8) . .
C18 C19 C22 123.1(9) . .
C15 C20 H20A 109.5 . .
C15 C20 H20B 109.5 . .
H20A C20 H20B 109.5 . .
C15 C20 H20C 109.5 . .
H20A C20 H20C 109.5 . .
H20B C20 H20C 109.5 . .
C17 C21 H21A 109.5 . .
C17 C21 H21B 109.5 . .
H21A C21 H21B 109.5 . .
C17 C21 H21C 109.5 . .
H21A C21 H21C 109.5 . .
H21B C21 H21C 109.5 . .
C19 C22 H22A 109.5 . .
C19 C22 H22B 109.5 . .
H22A C22 H22B 109.5 . .
C19 C22 H22C 109.5 . .
H22A C22 H22C 109.5 . .
H22B C22 H22C 109.5 . .
C28 C23 C24 123.4(7) . .
C28 C23 N4 117.5(7) . .
C24 C23 N4 119.1(7) . .
C25 C24 C23 116.5(7) . .
C25 C24 C29 121.4(8) . .
C23 C24 C29 122.1(7) . .
C26 C25 C24 122.0(8) . .
C26 C25 H25 119.0 . .
C24 C25 H25 119.0 . .
C25 C26 C27 119.3(8) . .
C25 C26 C31 120.3(8) . .
C27 C26 C31 120.4(8) . .
C28 C27 C26 120.6(8) . .
C28 C27 H27 119.7 . .
C26 C27 H27 119.7 . .
C23 C28 C27 118.3(8) . .
C23 C28 C30 121.6(7) . .
C27 C28 C30 120.1(7) . .
C24 C29 H29A 109.5 . .
C24 C29 H29B 109.5 . .
H29A C29 H29B 109.5 . .
C24 C29 H29C 109.5 . .
H29A C29 H29C 109.5 . .
H29B C29 H29C 109.5 . .
C28 C30 H30A 109.5 . .
C28 C30 H30B 109.5 . .
H30A C30 H30B 109.5 . .
C28 C30 H30C 109.5 . .
H30A C30 H30C 109.5 . .
H30B C30 H30C 109.5 . .
C26 C31 H31A 109.5 . .
C26 C31 H31B 109.5 . .
H31A C31 H31B 109.5 . .
C26 C31 H31C 109.5 . .
H31A C31 H31C 109.5 . .
H31B C31 H31C 109.5 . .
N6 C32 N5 107.5(7) . .
N6 C32 H32 126.2 . .
N5 C32 H32 126.2 . .
C34 C33 N5 106.7(7) . .
C34 C33 H33 126.6 . .
N5 C33 H33 126.6 . .
C33 C34 N6 106.8(8) . .
C33 C34 H34 126.6 . .
N6 C34 H34 126.6 . .
C40 C35 C36 122.8(7) . .
C40 C35 N5 119.7(7) . .
C36 C35 N5 117.4(7) . .
C37 C36 C35 118.1(8) . .
C37 C36 C41 121.8(8) . .
C35 C36 C41 120.1(7) . .
C36 C37 C38 121.1(8) . .
C36 C37 H37 119.5 . .
C38 C37 H37 119.5 . .
C39 C38 C37 117.9(8) . .
C39 C38 C42 123.0(9) . .
C37 C38 C42 119.1(9) . .
C38 C39 C40 123.7(9) . .
C38 C39 H39 118.2 . .
C40 C39 H39 118.2 . .
C35 C40 C39 116.3(8) . .
C35 C40 C43 120.7(8) . .
C39 C40 C43 123.0(9) . .
C36 C41 H41A 109.5 . .
C36 C41 H41B 109.5 . .
H41A C41 H41B 109.5 . .
C36 C41 H41C 109.5 . .
H41A C41 H41C 109.5 . .
H41B C41 H41C 109.5 . .
C38 C42 H42A 109.5 . .
C38 C42 H42B 109.5 . .
H42A C42 H42B 109.5 . .
C38 C42 H42C 109.5 . .
H42A C42 H42C 109.5 . .
H42B C42 H42C 109.5 . .
C40 C43 H43A 109.5 . .
C40 C43 H43B 109.5 . .
H43A C43 H43B 109.5 . .
C40 C43 H43C 109.5 . .
H43A C43 H43C 109.5 . .
H43B C43 H43C 109.5 . .
C45 C44 C49 123.9(8) . .
C45 C44 N6 119.2(7) . .
C49 C44 N6 116.9(7) . .
C44 C45 C46 116.1(7) . .
C44 C45 C50 123.0(7) . .
C46 C45 C50 120.8(7) . .
C47 C46 C45 123.4(8) . .
C47 C46 H46 118.3 . .
C45 C46 H46 118.3 . .
C46 C47 C48 118.3(8) . .
C46 C47 C51 121.6(9) . .
C48 C47 C51 120.2(8) . .
C47 C48 C49 121.4(7) . .
C47 C48 H48 119.3 . .
C49 C48 H48 119.3 . .
C44 C49 C48 116.7(8) . .
C44 C49 C52 122.4(8) . .
C48 C49 C52 120.9(8) . .
C45 C50 H50A 109.5 . .
C45 C50 H50B 109.5 . .
H50A C50 H50B 109.5 . .
C45 C50 H50C 109.5 . .
H50A C50 H50C 109.5 . .
H50B C50 H50C 109.5 . .
C47 C51 H51A 109.5 . .
C47 C51 H51B 109.5 . .
H51A C51 H51B 109.5 . .
C47 C51 H51C 109.5 . .
H51A C51 H51C 109.5 . .
H51B C51 H51C 109.5 . .
C49 C52 H52A 109.5 . .
C49 C52 H52B 109.5 . .
H52A C52 H52B 109.5 . .
C49 C52 H52C 109.5 . .
H52A C52 H52C 109.5 . .
H52B C52 H52C 109.5 . .

loop_
_geom_bond_atom_site_label_1
_geom_bond_atom_site_label_2
_geom_bond_distance
_geom_bond_site_symmetry_2
Pt1 N1 2.032(6) .
Pt1 Cl2 2.2954(19) .
Pt1 Cl3 2.2981(18) .
Pt1 Cl1 2.299(2) .
Pt2 N2 2.028(6) .
Pt2 Cl4 2.288(2) .
Pt2 Cl5 2.2988(19) .
Pt2 Cl6 2.301(2) .
N1 C5 1.342(10) .
N1 C1 1.367(11) .
N2 C6 1.332(11) .
N2 C10 1.346(10) .
N3 C11 1.333(10) .
N3 C12 1.353(11) .
N3 C14 1.476(9) .
N4 C11 1.329(9) .
N4 C13 1.375(12) .
N4 C23 1.453(9) .
N5 C32 1.326(9) .
N5 C33 1.356(11) .
N5 C35 1.459(9) .
N6 C32 1.323(10) .
N6 C34 1.358(11) .
N6 C44 1.458(10) .
C1 C2 1.376(12) .
C1 H1 0.9500 .
C2 C3 1.379(15) .
C2 H2 0.9500 .
C3 C4 1.358(13) .
C3 H3 0.9500 .
C4 C5 1.399(12) .
C4 H4 0.9500 .
C5 H5 0.9500 .
C6 C7 1.401(11) .
C6 H6 0.9500 .
C7 C8 1.362(12) .
C7 H7 0.9500 .
C8 C9 1.389(13) .
C8 H8 0.9500 .
C9 C10 1.364(11) .
C9 H9 0.9500 .
C10 H10 0.9500 .
C11 H11 0.9500 .
C12 C13 1.336(12) .
C12 H12 0.9500 .
C13 H13 0.9500 .
C14 C19 1.378(12) .
C14 C15 1.397(11) .
C15 C16 1.399(11) .
C15 C20 1.502(12) .
C16 C17 1.415(13) .
C16 H16 0.9500 .
C17 C18 1.364(13) .
C17 C21 1.506(11) .
C18 C19 1.407(12) .
C18 H18 0.9500 .
C19 C22 1.501(12) .
C20 H20A 0.9800 .
C20 H20B 0.9800 .
C20 H20C 0.9800 .
C21 H21A 0.9800 .
C21 H21B 0.9800 .
C21 H21C 0.9800 .
C22 H22A 0.9800 .
C22 H22B 0.9800 .
C22 H22C 0.9800 .
C23 C28 1.376(10) .
C23 C24 1.394(11) .
C24 C25 1.390(11) .
C24 C29 1.510(11) .
C25 C26 1.376(11) .
C25 H25 0.9500 .
C26 C27 1.399(12) .
C26 C31 1.526(11) .
C27 C28 1.376(11) .
C27 H27 0.9500 .
C28 C30 1.517(12) .
C29 H29A 0.9800 .
C29 H29B 0.9800 .
C29 H29C 0.9800 .
C30 H30A 0.9800 .
C30 H30B 0.9800 .
C30 H30C 0.9800 .
C31 H31A 0.9800 .
C31 H31B 0.9800 .
C31 H31C 0.9800 .
C32 H32 0.9500 .
C33 C34 1.353(11) .
C33 H33 0.9500 .
C34 H34 0.9500 .
C35 C40 1.387(11) .
C35 C36 1.398(11) .
C36 C37 1.375(12) .
C36 C41 1.513(12) .
C37 C38 1.424(13) .
C37 H37 0.9500 .
C38 C39 1.354(13) .
C38 C42 1.497(13) .
C39 C40 1.401(12) .
C39 H39 0.9500 .
C40 C43 1.489(12) .
C41 H41A 0.9800 .
C41 H41B 0.9800 .
C41 H41C 0.9800 .
C42 H42A 0.9800 .
C42 H42B 0.9800 .
C42 H42C 0.9800 .
C43 H43A 0.9800 .
C43 H43B 0.9800 .
C43 H43C 0.9800 .
C44 C45 1.383(11) .
C44 C49 1.392(11) .
C45 C46 1.394(11) .
C45 C50 1.503(11) .
C46 C47 1.367(12) .
C46 H46 0.9500 .
C47 C48 1.395(12) .
C47 C51 1.511(11) .
C48 C49 1.403(12) .
C48 H48 0.9500 .
C49 C52 1.506(13) .
C50 H50A 0.9800 .
C50 H50B 0.9800 .
C50 H50C 0.9800 .
C51 H51A 0.9800 .
C51 H51B 0.9800 .
C51 H51C 0.9800 .
C52 H52A 0.9800 .
C52 H52B 0.9800 .
C52 H52C 0.9800 .

loop_
_geom_torsion_atom_site_label_1
_geom_torsion_atom_site_label_2
_geom_torsion_atom_site_label_3
_geom_torsion_atom_site_label_4
_geom_torsion
_geom_torsion_site_symmetry_1
_geom_torsion_site_symmetry_2
_geom_torsion_site_symmetry_3
_geom_torsion_site_symmetry_4
Cl3 Pt1 N1 C5 -40.0(6) . . . .
Cl1 Pt1 N1 C5 138.0(6) . . . .
Cl3 Pt1 N1 C1 141.2(7) . . . .
Cl1 Pt1 N1 C1 -40.8(7) . . . .
Cl4 Pt2 N2 C6 -133.1(6) . . . .
Cl6 Pt2 N2 C6 47.4(6) . . . .
Cl4 Pt2 N2 C10 47.2(6) . . . .
Cl6 Pt2 N2 C10 -132.4(6) . . . .
C5 N1 C1 C2 1.4(14) . . . .
Pt1 N1 C1 C2 -179.8(8) . . . .
N1 C1 C2 C3 -2.4(17) . . . .
C1 C2 C3 C4 1.9(17) . . . .
C2 C3 C4 C5 -0.6(15) . . . .
C1 N1 C5 C4 -0.2(13) . . . .
Pt1 N1 C5 C4 -178.9(7) . . . .
C3 C4 C5 N1 -0.2(14) . . . .
C10 N2 C6 C7 1.8(12) . . . .
Pt2 N2 C6 C7 -177.9(6) . . . .
N2 C6 C7 C8 -1.5(13) . . . .
C6 C7 C8 C9 0.0(13) . . . .
C7 C8 C9 C10 1.0(13) . . . .
C6 N2 C10 C9 -0.7(13) . . . .
Pt2 N2 C10 C9 179.0(7) . . . .
C8 C9 C10 N2 -0.7(14) . . . .
C13 N4 C11 N3 -1.2(9) . . . .
C23 N4 C11 N3 176.8(7) . . . .
C12 N3 C11 N4 1.1(9) . . . .
C14 N3 C11 N4 169.5(7) . . . .
C11 N3 C12 C13 -0.6(10) . . . .
C14 N3 C12 C13 -169.6(8) . . . .
N3 C12 C13 N4 -0.2(11) . . . .
C11 N4 C13 C12 0.9(11) . . . .
C23 N4 C13 C12 -177.2(8) . . . .
C11 N3 C14 C19 103.7(11) . . . .
C12 N3 C14 C19 -89.2(11) . . . .
C11 N3 C14 C15 -80.1(10) . . . .
C12 N3 C14 C15 86.9(10) . . . .
C19 C14 C15 C16 2.4(14) . . . .
N3 C14 C15 C16 -173.5(7) . . . .
C19 C14 C15 C20 179.0(9) . . . .
N3 C14 C15 C20 3.1(13) . . . .
C14 C15 C16 C17 -1.6(13) . . . .
C20 C15 C16 C17 -178.3(9) . . . .
C15 C16 C17 C18 -0.1(15) . . . .
C15 C16 C17 C21 177.2(9) . . . .
C16 C17 C18 C19 1.2(16) . . . .
C21 C17 C18 C19 -175.9(11) . . . .
C15 C14 C19 C18 -1.3(15) . . . .
N3 C14 C19 C18 174.5(9) . . . .
C15 C14 C19 C22 176.4(10) . . . .
N3 C14 C19 C22 -7.7(16) . . . .
C17 C18 C19 C14 -0.5(17) . . . .
C17 C18 C19 C22 -178.2(12) . . . .
C11 N4 C23 C28 -113.5(9) . . . .
C13 N4 C23 C28 64.3(11) . . . .
C11 N4 C23 C24 68.1(11) . . . .
C13 N4 C23 C24 -114.2(10) . . . .
C28 C23 C24 C25 2.0(12) . . . .
N4 C23 C24 C25 -179.7(7) . . . .
C28 C23 C24 C29 179.8(8) . . . .
N4 C23 C24 C29 -1.9(12) . . . .
C23 C24 C25 C26 -2.2(13) . . . .
C29 C24 C25 C26 180.0(9) . . . .
C24 C25 C26 C27 0.8(14) . . . .
C24 C25 C26 C31 -179.2(8) . . . .
C25 C26 C27 C28 0.9(13) . . . .
C31 C26 C27 C28 -179.0(8) . . . .
C24 C23 C28 C27 -0.3(13) . . . .
N4 C23 C28 C27 -178.7(7) . . . .
C24 C23 C28 C30 -179.4(9) . . . .
N4 C23 C28 C30 2.3(12) . . . .
C26 C27 C28 C23 -1.2(13) . . . .
C26 C27 C28 C30 177.9(9) . . . .
C34 N6 C32 N5 -0.7(9) . . . .
C44 N6 C32 N5 -177.0(6) . . . .
C33 N5 C32 N6 0.1(9) . . . .
C35 N5 C32 N6 -172.9(7) . . . .
C32 N5 C33 C34 0.5(10) . . . .
C35 N5 C33 C34 173.8(7) . . . .
N5 C33 C34 N6 -1.0(10) . . . .
C32 N6 C34 C33 1.1(10) . . . .
C44 N6 C34 C33 177.2(7) . . . .
C32 N5 C35 C40 -94.9(10) . . . .
C33 N5 C35 C40 93.0(10) . . . .
C32 N5 C35 C36 87.5(10) . . . .
C33 N5 C35 C36 -84.6(10) . . . .
C40 C35 C36 C37 -3.5(13) . . . .
N5 C35 C36 C37 173.9(7) . . . .
C40 C35 C36 C41 178.2(8) . . . .
N5 C35 C36 C41 -4.3(11) . . . .
C35 C36 C37 C38 1.0(14) . . . .
C41 C36 C37 C38 179.2(9) . . . .
C36 C37 C38 C39 2.1(15) . . . .
C36 C37 C38 C42 179.0(9) . . . .
C37 C38 C39 C40 -2.9(16) . . . .
C42 C38 C39 C40 -179.7(10) . . . .
C36 C35 C40 C39 2.7(14) . . . .
N5 C35 C40 C39 -174.7(8) . . . .
C36 C35 C40 C43 -178.7(9) . . . .
N5 C35 C40 C43 3.9(13) . . . .
C38 C39 C40 C35 0.6(15) . . . .
C38 C39 C40 C43 -178.0(10) . . . .
C32 N6 C44 C45 -65.7(11) . . . .
C34 N6 C44 C45 118.7(10) . . . .
C32 N6 C44 C49 113.4(9) . . . .
C34 N6 C44 C49 -62.2(11) . . . .
C49 C44 C45 C46 -2.4(13) . . . .
N6 C44 C45 C46 176.7(7) . . . .
C49 C44 C45 C50 178.2(9) . . . .
N6 C44 C45 C50 -2.7(13) . . . .
C44 C45 C46 C47 0.8(13) . . . .
C50 C45 C46 C47 -179.8(8) . . . .
C45 C46 C47 C48 2.3(13) . . . .
C45 C46 C47 C51 -177.9(9) . . . .
C46 C47 C48 C49 -4.0(14) . . . .
C51 C47 C48 C49 176.2(9) . . . .
C45 C44 C49 C48 0.9(14) . . . .
N6 C44 C49 C48 -178.3(8) . . . .
C45 C44 C49 C52 -179.4(10) . . . .
N6 C44 C49 C52 1.5(13) . . . .
C47 C48 C49 C44 2.5(14) . . . .
C47 C48 C49 C52 -177.3(10) . . . .
